data_8103765
loop_
_publ_author_name
'Juarez-Arellano, E.A.'
'Bucio, L.'
'Garcia-Robledo, J.F.'
'Ruvalcaba, J.L.'
'Moreno-Tovar, R.'
'Orozco, E.'

_publ_section_title
;
 The crystal structure of In Y Ge2 O7 germanate
;
_journal_name_full 'Zeitschrift fuer Kristallographie (149,1979-)'
_journal_page_first 201
_journal_page_last 204
_journal_volume 217
_journal_year 2002
_chemical_formula_sum 'Ge2 In1.12 O7 Y0.88'
_chemical_name_systematic '(In0.56 Y0.44)2 (Ge2 O7)'
_space_group_IT_number 12
_symmetry_space_group_name_Hall '-C 2y'
_symmetry_space_group_name_H-M 'C 1 2/m 1'
_cell_angle_alpha 90
_cell_angle_beta 101.834
_cell_angle_gamma 90
_cell_formula_units_Z 2
_cell_length_a 6.8286
_cell_length_b 8.8836
_cell_length_c 4.9045
_cell_volume 291.196
_citation_journal_id_ASTM ZEKRDZ
_cod_data_source_file Juarez-Arellano_ZEKRDZ_2002_1050.cif
_cod_data_source_block Ge2In1.12O7Y0.88
_cod_database_code 8103765

loop_
_symmetry_equiv_pos_as_xyz
x,y,z
-x,y,-z
-x,-y,-z
x,-y,z
x+1/2,y+1/2,z
-x+1/2,y+1/2,-z
-x+1/2,-y+1/2,-z
x+1/2,-y+1/2,z

loop_
_atom_site_label
_atom_site_type_symbol
_atom_site_fract_x
_atom_site_fract_y
_atom_site_fract_z
_atom_site_occupancy
_atom_site_U_iso_or_equiv
O3 O-2 0.2392 0.1623 0.2196 1 0.0
In1 In+3 0 0.3055 0 0.562 0.0
Ge1 Ge+4 0.2293 0 0.4117 1 0.0
O2 O-2 0.398 0 0.73 1 0.0
O1 O-2 0 0 0.5 1 0.0
Y1 Y+3 0 0.3055 0 0.438 0.0
